data_2220398
loop_
_publ_author_name
'Wang, Xiang'
'Ma, Zuan'
'Chen, Yu-Lu'

_publ_section_title 2,2'-Bis(4-fluoroanilino)-3,3'-(3,6-dioxaoctane-1,8-diyl)diquinazolin-4(3<i>H</i>)-one
_journal_coeditor_code AT2676
_journal_issue 1
_journal_name_full 'Acta Crystallographica Section E'
_journal_page_first o53
_journal_paper_doi 10.1107/S1600536808040841
_journal_volume 65
_journal_year 2009
_chemical_formula_iupac 'C34 H30 F2 N6 O4'
_chemical_formula_moiety 'C34 H30 F2 N6 O4'
_chemical_formula_sum 'C34 H30 F2 N6 O4'
_chemical_formula_weight 624.64
_chemical_melting_point 415
_chemical_name_systematic
;
2,2'-Bis(4-fluoroanilino)-3,3'-(3,6-dioxaoctane-1,8-
diyl)diquinazolin-4(3<i>H</i>)-one
;
_space_group_IT_number 15
_symmetry_cell_setting monoclinic
_symmetry_space_group_name_Hall '-C 2yc'
_symmetry_space_group_name_H-M 'C 1 2/c 1'
_atom_sites_solution_hydrogens geom
_atom_sites_solution_primary direct
_atom_sites_solution_secondary difmap
_audit_creation_method SHELXL-97
_cell_angle_alpha 90.00
_cell_angle_beta 97.08(3)
_cell_angle_gamma 90.00
_cell_formula_units_Z 4
_cell_length_a 13.923(3)
_cell_length_b 12.509(3)
_cell_length_c 18.726(4)
_cell_measurement_reflns_used 3566
_cell_measurement_temperature 295(2)
_cell_measurement_theta_max 28.47
_cell_measurement_theta_min 2.20
_cell_volume 3236.5(13)
_computing_cell_refinement 'SAINT-Plus (Bruker, 2001)'
_computing_data_collection 'SMART (Bruker, 2001)'
_computing_data_reduction 'SAINT-Plus (Bruker, 2001)'
_computing_molecular_graphics 'PLATON (Spek, 2003)'
_computing_publication_material 'SHELXTL (Sheldrick, 2008)'
_computing_structure_refinement 'SHELXL97 (Sheldrick, 2008)'
_computing_structure_solution 'SHELXS97 (Sheldrick, 2008)'
_diffrn_ambient_temperature 295(2)
_diffrn_measured_fraction_theta_full 0.996
_diffrn_measured_fraction_theta_max 0.996
_diffrn_measurement_device_type 'Bruker SMART 4K CCD area-detector'
_diffrn_measurement_method '\f and \w'
_diffrn_radiation_monochromator graphite
_diffrn_radiation_source 'fine-focus sealed tube'
_diffrn_radiation_type MoK\a
_diffrn_radiation_wavelength 0.71073
_diffrn_reflns_av_R_equivalents 0.0123
_diffrn_reflns_av_sigmaI/netI 0.0127
_diffrn_reflns_limit_h_max 16
_diffrn_reflns_limit_h_min -16
_diffrn_reflns_limit_k_max 14
_diffrn_reflns_limit_k_min 0
_diffrn_reflns_limit_l_max 22
_diffrn_reflns_limit_l_min 0
_diffrn_reflns_number 2834
_diffrn_reflns_theta_full 25.00
_diffrn_reflns_theta_max 25.00
_diffrn_reflns_theta_min 2.20
_exptl_absorpt_coefficient_mu 0.097
_exptl_absorpt_correction_T_max 0.9907
_exptl_absorpt_correction_T_min 0.9815
_exptl_absorpt_correction_type multi-scan
_exptl_absorpt_process_details '(SADABS; Sheldrick, 2003)'
_exptl_crystal_colour colourless
_exptl_crystal_density_diffrn 1.282
_exptl_crystal_density_method 'not measured'
_exptl_crystal_description block
_exptl_crystal_F_000 1304
_exptl_crystal_size_max 0.20
_exptl_crystal_size_mid 0.10
_exptl_crystal_size_min 0.10
_refine_diff_density_max 0.295
_refine_diff_density_min -0.155
_refine_ls_extinction_coef 0.0028(9)
_refine_ls_extinction_method 'SHELXL97 (Sheldrick, 2008)'
_refine_ls_goodness_of_fit_ref 1.064
_refine_ls_hydrogen_treatment constr
_refine_ls_matrix_type full
_refine_ls_number_parameters 208
_refine_ls_number_reflns 2834
_refine_ls_number_restraints 0
_refine_ls_restrained_S_all 1.064
_refine_ls_R_factor_all 0.0575
_refine_ls_R_factor_gt 0.0481
_refine_ls_shift/su_max 0.000
_refine_ls_shift/su_mean 0.000
_refine_ls_structure_factor_coef Fsqd
_refine_ls_weighting_details 'calc w=1/[\s^2^(Fo^2^)+(0.0807P)^2^+0.8957P] where P=(Fo^2^+2Fc^2^)/3'
_refine_ls_weighting_scheme calc
_refine_ls_wR_factor_gt 0.1366
_refine_ls_wR_factor_ref 0.1455
_reflns_number_gt 2263
_reflns_number_total 2834
_reflns_threshold_expression I>2\s(I)
_cod_data_source_file at2676.cif
_cod_data_source_block I
_cod_original_cell_volume 3236.6(11)
_cod_original_sg_symbol_H-M 'C 2/c'
_cod_original_formula_sum 'C34 H30 F2 N6 O4 '
_cod_database_code 2220398
_cod_database_fobs_code 2220398

loop_
_symmetry_equiv_pos_as_xyz
'x, y, z'
'-x, y, -z+1/2'
'x+1/2, y+1/2, z'
'-x+1/2, y+1/2, -z+1/2'
'-x, -y, -z'
'x, -y, z-1/2'
'-x+1/2, -y+1/2, -z'
'x+1/2, -y+1/2, z-1/2'

loop_
_atom_site_type_symbol
_atom_site_label
_atom_site_fract_x
_atom_site_fract_y
_atom_site_fract_z
_atom_site_U_iso_or_equiv
_atom_site_adp_type
_atom_site_calc_flag
_atom_site_refinement_flags
_atom_site_occupancy
_atom_site_disorder_assembly
_atom_site_disorder_group
C C1 0.24654(14) 0.79492(18) 0.12370(9) 0.0755(6) Uani d . 1 . .
C C2 0.24527(18) 0.85820(18) 0.18204(11) 0.0885(7) Uani d . 1 . .
H H2 0.2639 0.9295 0.1808 0.106 Uiso calc R 1 . .
C C3 0.21577(17) 0.81506(16) 0.24356(10) 0.0807(6) Uani d . 1 . .
H H3 0.2140 0.8575 0.2841 0.097 Uiso calc R 1 . .
C C4 0.18901(12) 0.70941(14) 0.24493(8) 0.0605(4) Uani d . 1 . .
C C5 0.19174(14) 0.64790(16) 0.18485(9) 0.0705(5) Uani d . 1 . .
H H5 0.1740 0.5763 0.1858 0.085 Uiso calc R 1 . .
C C6 0.22039(15) 0.69037(18) 0.12292(9) 0.0771(6) Uani d . 1 . .
H H6 0.2218 0.6487 0.0819 0.093 Uiso calc R 1 . .
C C7 0.21556(14) 0.65123(13) 0.36984(9) 0.0621(4) Uani d . 1 . .
C C8 0.36454(15) 0.65449(13) 0.43630(9) 0.0675(5) Uani d . 1 . .
C C9 0.46390(16) 0.67547(17) 0.44028(11) 0.0822(6) Uani d . 1 . .
H H9 0.4893 0.7023 0.4003 0.099 Uiso calc R 1 . .
C C10 0.52371(19) 0.65675(19) 0.50253(12) 0.0928(7) Uani d . 1 . .
H H10 0.5895 0.6713 0.5044 0.111 Uiso calc R 1 . .
C C11 0.4878(2) 0.61653(19) 0.56277(12) 0.0948(7) Uani d . 1 . .
H H11 0.5292 0.6041 0.6048 0.114 Uiso calc R 1 . .
C C12 0.3909(2) 0.59501(16) 0.56025(10) 0.0852(6) Uani d . 1 . .
H H12 0.3666 0.5682 0.6007 0.102 Uiso calc R 1 . .
C C13 0.32810(15) 0.61330(13) 0.49687(9) 0.0680(5) Uani d . 1 . .
C C14 0.22605(15) 0.58965(14) 0.49317(9) 0.0704(5) Uani d . 1 . .
C C15 0.06541(15) 0.60240(16) 0.42379(11) 0.0761(6) Uani d . 1 . .
H H15A 0.0350 0.6577 0.3924 0.091 Uiso calc R 1 . .
H H15B 0.0468 0.6141 0.4714 0.091 Uiso calc R 1 . .
C C16 0.02768(14) 0.49650(16) 0.39706(11) 0.0774(6) Uani d . 1 . .
H H16A 0.0650 0.4397 0.4225 0.093 Uiso calc R 1 . .
H H16B -0.0393 0.4887 0.4055 0.093 Uiso calc R 1 . .
C C17 -0.00666(15) 0.39575(15) 0.28882(13) 0.0858(6) Uani d . 1 . .
H H17A -0.0751 0.3931 0.2939 0.103 Uiso calc R 1 . .
H H17B 0.0241 0.3331 0.3121 0.103 Uiso calc R 1 . .
F F1 0.27593(11) 0.83760(13) 0.06324(6) 0.1146(6) Uani d . 1 . .
N N1 0.15482(12) 0.66559(12) 0.30729(7) 0.0698(4) Uani d . 1 . .
H H1 0.0949 0.6478 0.3056 0.084 Uiso calc R 1 . .
N N2 0.17129(11) 0.61347(11) 0.42748(7) 0.0639(4) Uani d . 1 . .
N N7 0.30664(12) 0.67140(12) 0.37194(7) 0.0676(4) Uani d . 1 . .
O O1 0.18667(12) 0.55312(13) 0.54259(7) 0.0937(5) Uani d . 1 . .
O O2 0.03497(9) 0.48969(9) 0.32193(7) 0.0748(4) Uani d . 1 . .

loop_
_atom_site_aniso_label
_atom_site_aniso_U_11
_atom_site_aniso_U_22
_atom_site_aniso_U_33
_atom_site_aniso_U_12
_atom_site_aniso_U_13
_atom_site_aniso_U_23
C1 0.0723(11) 0.1035(15) 0.0487(9) -0.0327(10) -0.0003(8) 0.0192(9)
C2 0.1115(17) 0.0794(13) 0.0736(12) -0.0417(12) 0.0075(11) 0.0167(10)
C3 0.1106(16) 0.0716(12) 0.0617(10) -0.0257(11) 0.0181(10) 0.0020(9)
C4 0.0631(10) 0.0661(10) 0.0522(9) -0.0140(8) 0.0069(7) 0.0097(7)
C5 0.0824(12) 0.0691(11) 0.0603(10) -0.0180(9) 0.0098(9) 0.0049(8)
C6 0.0859(13) 0.0933(14) 0.0526(10) -0.0194(11) 0.0099(9) 0.0005(9)
C7 0.0863(12) 0.0520(9) 0.0514(9) -0.0073(8) 0.0223(8) 0.0021(7)
C8 0.0941(13) 0.0543(10) 0.0550(9) -0.0094(9) 0.0121(9) -0.0040(7)
C9 0.0958(15) 0.0788(13) 0.0710(12) -0.0233(11) 0.0065(11) -0.0028(9)
C10 0.1032(17) 0.0882(15) 0.0835(14) -0.0154(12) -0.0025(12) -0.0092(11)
C11 0.118(2) 0.0860(15) 0.0751(14) -0.0010(14) -0.0111(13) -0.0055(11)
C12 0.128(2) 0.0717(12) 0.0567(10) 0.0069(12) 0.0138(11) 0.0024(9)
C13 0.0973(14) 0.0537(9) 0.0548(9) 0.0057(9) 0.0162(9) -0.0011(7)
C14 0.1018(15) 0.0591(10) 0.0550(9) 0.0125(9) 0.0286(9) 0.0075(8)
C15 0.0861(13) 0.0765(12) 0.0737(11) 0.0247(10) 0.0416(10) 0.0188(9)
C16 0.0625(11) 0.0819(13) 0.0943(13) 0.0092(9) 0.0359(10) 0.0323(10)
C17 0.0731(12) 0.0562(10) 0.1317(18) -0.0043(9) 0.0273(12) 0.0129(10)
F1 0.1282(11) 0.1552(13) 0.0596(7) -0.0636(9) 0.0091(7) 0.0307(7)
N1 0.0761(10) 0.0793(10) 0.0556(8) -0.0195(8) 0.0152(7) 0.0120(7)
N2 0.0824(10) 0.0582(8) 0.0561(8) 0.0061(7) 0.0290(7) 0.0089(6)
N7 0.0820(11) 0.0696(9) 0.0527(8) -0.0186(8) 0.0142(7) 0.0019(6)
O1 0.1137(11) 0.1071(11) 0.0679(8) 0.0187(9) 0.0419(8) 0.0301(8)
O2 0.0723(8) 0.0614(7) 0.0970(10) -0.0068(6) 0.0353(7) 0.0114(6)

loop_
_atom_type_symbol
_atom_type_description
_atom_type_scat_dispersion_real
_atom_type_scat_dispersion_imag
_atom_type_scat_source
C C 0.0033 0.0016 'International Tables Vol C Tables 4.2.6.8 and 6.1.1.4'
H H 0.0000 0.0000 'International Tables Vol C Tables 4.2.6.8 and 6.1.1.4'
N N 0.0061 0.0033 'International Tables Vol C Tables 4.2.6.8 and 6.1.1.4'
O O 0.0106 0.0060 'International Tables Vol C Tables 4.2.6.8 and 6.1.1.4'
F F 0.0171 0.0103 'International Tables Vol C Tables 4.2.6.8 and 6.1.1.4'

loop_
_geom_angle_atom_site_label_1
_geom_angle_atom_site_label_2
_geom_angle_atom_site_label_3
_geom_angle_site_symmetry_1
_geom_angle_site_symmetry_3
_geom_angle
_geom_angle_publ_flag
C2 C1 C6 . . 122.90(16) ?
C2 C1 F1 . . 118.59(19) ?
C6 C1 F1 . . 118.50(19) ?
C1 C2 C3 . . 118.74(19) ?
C1 C2 H2 . . 120.6 ?
C3 C2 H2 . . 120.6 ?
C4 C3 C2 . . 120.08(19) ?
C4 C3 H3 . . 120.0 ?
C2 C3 H3 . . 120.0 ?
C5 C4 C3 . . 119.38(16) ?
C5 C4 N1 . . 120.27(15) ?
C3 C4 N1 . . 120.29(16) ?
C4 C5 C6 . . 121.04(18) ?
C4 C5 H5 . . 119.5 ?
C6 C5 H5 . . 119.5 ?
C1 C6 C5 . . 117.86(18) ?
C1 C6 H6 . . 121.1 ?
C5 C6 H6 . . 121.1 ?
N7 C7 N1 . . 120.14(14) ?
N7 C7 N2 . . 124.86(16) ?
N1 C7 N2 . . 115.00(16) ?
N7 C8 C13 . . 122.25(18) ?
N7 C8 C9 . . 118.96(17) ?
C13 C8 C9 . . 118.75(18) ?
C10 C9 C8 . . 120.5(2) ?
C10 C9 H9 . . 119.8 ?
C8 C9 H9 . . 119.8 ?
C9 C10 C11 . . 120.9(2) ?
C9 C10 H10 . . 119.5 ?
C11 C10 H10 . . 119.5 ?
C12 C11 C10 . . 119.8(2) ?
C12 C11 H11 . . 120.1 ?
C10 C11 H11 . . 120.1 ?
C11 C12 C13 . . 120.3(2) ?
C11 C12 H12 . . 119.8 ?
C13 C12 H12 . . 119.8 ?
C8 C13 C12 . . 119.8(2) ?
C8 C13 C14 . . 119.35(17) ?
C12 C13 C14 . . 120.89(18) ?
O1 C14 N2 . . 119.99(19) ?
O1 C14 C13 . . 124.83(18) ?
N2 C14 C13 . . 115.17(15) ?
N2 C15 C16 . . 114.13(15) ?
N2 C15 H15A . . 108.7 ?
C16 C15 H15A . . 108.7 ?
N2 C15 H15B . . 108.7 ?
C16 C15 H15B . . 108.7 ?
H15A C15 H15B . . 107.6 ?
O2 C16 C15 . . 108.66(14) ?
O2 C16 H16A . . 110.0 ?
C15 C16 H16A . . 110.0 ?
O2 C16 H16B . . 110.0 ?
C15 C16 H16B . . 110.0 ?
H16A C16 H16B . . 108.3 ?
O2 C17 C17 . 2 109.48(13) ?
O2 C17 H17A . . 109.8 ?
C17 C17 H17A 2 . 109.8 ?
O2 C17 H17B . . 109.8 ?
C17 C17 H17B 2 . 109.8 ?
H17A C17 H17B . . 108.2 ?
C7 N1 C4 . . 121.22(15) ?
C7 N1 H1 . . 119.4 ?
C4 N1 H1 . . 119.4 ?
C7 N2 C14 . . 120.67(16) ?
C7 N2 C15 . . 122.16(15) ?
C14 N2 C15 . . 117.09(14) ?
C7 N7 C8 . . 117.59(15) ?
C17 O2 C16 . . 113.94(14) ?

loop_
_geom_bond_atom_site_label_1
_geom_bond_atom_site_label_2
_geom_bond_site_symmetry_2
_geom_bond_distance
_geom_bond_publ_flag
C1 C2 . 1.351(3) ?
C1 C6 . 1.357(3) ?
C1 F1 . 1.3597(19) ?
C2 C3 . 1.380(3) ?
C2 H2 . 0.9300 ?
C3 C4 . 1.374(3) ?
C3 H3 . 0.9300 ?
C4 C5 . 1.368(2) ?
C4 N1 . 1.4239(19) ?
C5 C6 . 1.379(2) ?
C5 H5 . 0.9300 ?
C6 H6 . 0.9300 ?
C7 N7 . 1.289(2) ?
C7 N1 . 1.369(2) ?
C7 N2 . 1.390(2) ?
C8 N7 . 1.381(2) ?
C8 C13 . 1.397(2) ?
C8 C9 . 1.401(3) ?
C9 C10 . 1.367(3) ?
C9 H9 . 0.9300 ?
C10 C11 . 1.384(3) ?
C10 H10 . 0.9300 ?
C11 C12 . 1.371(3) ?
C11 H11 . 0.9300 ?
C12 C13 . 1.403(3) ?
C12 H12 . 0.9300 ?
C13 C14 . 1.445(3) ?
C14 O1 . 1.221(2) ?
C14 N2 . 1.397(2) ?
C15 N2 . 1.474(2) ?
C15 C16 . 1.489(3) ?
C15 H15A . 0.9700 ?
C15 H15B . 0.9700 ?
C16 O2 . 1.426(2) ?
C16 H16A . 0.9700 ?
C16 H16B . 0.9700 ?
C17 O2 . 1.419(2) ?
C17 C17 2 1.488(5) ?
C17 H17A . 0.9700 ?
C17 H17B . 0.9700 ?
N1 H1 . 0.8600 ?

loop_
_geom_hbond_atom_site_label_D
_geom_hbond_atom_site_label_H
_geom_hbond_atom_site_label_A
_geom_hbond_site_symmetry_A
_geom_hbond_distance_DH
_geom_hbond_distance_HA
_geom_hbond_distance_DA
_geom_hbond_angle_DHA
N1 H1 O2 . 0.86 2.18 2.7954(19) 128.0
C16 H16A F1 4_545 0.97 2.54 3.388(2) 145.8
C16 H16B O1 5_566 0.97 2.43 3.377(2) 164.1

loop_
_geom_torsion_atom_site_label_1
_geom_torsion_atom_site_label_2
_geom_torsion_atom_site_label_3
_geom_torsion_atom_site_label_4
_geom_torsion_site_symmetry_1
_geom_torsion_site_symmetry_2
_geom_torsion_site_symmetry_3
_geom_torsion_site_symmetry_4
_geom_torsion
_geom_torsion_publ_flag
C6 C1 C2 C3 . . . . -0.3(4) ?
F1 C1 C2 C3 . . . . -179.8(2) ?
C1 C2 C3 C4 . . . . 0.4(4) ?
C2 C3 C4 C5 . . . . -0.1(3) ?
C2 C3 C4 N1 . . . . -177.47(19) ?
C3 C4 C5 C6 . . . . -0.4(3) ?
N1 C4 C5 C6 . . . . 176.98(17) ?
C2 C1 C6 C5 . . . . -0.2(3) ?
F1 C1 C6 C5 . . . . 179.32(17) ?
C4 C5 C6 C1 . . . . 0.5(3) ?
N7 C8 C9 C10 . . . . -178.14(18) ?
C13 C8 C9 C10 . . . . -0.5(3) ?
C8 C9 C10 C11 . . . . 0.2(3) ?
C9 C10 C11 C12 . . . . 0.0(4) ?
C10 C11 C12 C13 . . . . 0.2(3) ?
N7 C8 C13 C12 . . . . 178.24(16) ?
C9 C8 C13 C12 . . . . 0.7(3) ?
N7 C8 C13 C14 . . . . -1.5(3) ?
C9 C8 C13 C14 . . . . -179.00(17) ?
C11 C12 C13 C8 . . . . -0.5(3) ?
C11 C12 C13 C14 . . . . 179.17(19) ?
C8 C13 C14 O1 . . . . 179.66(17) ?
C12 C13 C14 O1 . . . . -0.1(3) ?
C8 C13 C14 N2 . . . . -1.5(2) ?
C12 C13 C14 N2 . . . . 178.81(16) ?
N2 C15 C16 O2 . . . . -71.71(19) ?
N7 C7 N1 C4 . . . . -4.2(3) ?
N2 C7 N1 C4 . . . . 176.50(15) ?
C5 C4 N1 C7 . . . . 113.3(2) ?
C3 C4 N1 C7 . . . . -69.4(2) ?
N7 C7 N2 C14 . . . . -2.9(3) ?
N1 C7 N2 C14 . . . . 176.34(15) ?
N7 C7 N2 C15 . . . . 173.61(17) ?
N1 C7 N2 C15 . . . . -7.1(2) ?
O1 C14 N2 C7 . . . . -177.52(16) ?
C13 C14 N2 C7 . . . . 3.6(2) ?
O1 C14 N2 C15 . . . . 5.8(3) ?
C13 C14 N2 C15 . . . . -173.17(15) ?
C16 C15 N2 C7 . . . . 89.7(2) ?
C16 C15 N2 C14 . . . . -93.65(19) ?
N1 C7 N7 C8 . . . . -179.41(15) ?
N2 C7 N7 C8 . . . . -0.2(3) ?
C13 C8 N7 C7 . . . . 2.4(3) ?
C9 C8 N7 C7 . . . . 179.87(17) ?
C17 C17 O2 C16 2 . . . -178.87(17) ?
C15 C16 O2 C17 . . . . -174.79(15) ?
